data_7200267
loop_
_publ_author_name
'Ma, Lu-Fang'
'Wang, Li-Ya'
'Wang, Yao-Yu'
'Du, Miao'
'Wang, Jian-Ge'

_publ_section_title
;
 Synthesis, structures and properties of Mn(II) coordination frameworks
 based on R-isophthalate (R = --CH3 or --C(CH3)3) and various
 dipyridyl-type co-ligands
;
_journal_issue 1
_journal_name_full CrystEngComm
_journal_page_first 109
_journal_paper_doi 10.1039/b811725j
_journal_volume 11
_journal_year 2009
_chemical_formula_sum 'C62 H62 Mn3 N4 O20'
_chemical_formula_weight 1347.98
_chemical_name_systematic
;
?
;
_space_group_IT_number 2
_symmetry_cell_setting triclinic
_symmetry_space_group_name_Hall '-P 1'
_symmetry_space_group_name_H-M 'P -1'
_atom_sites_solution_hydrogens geom
_atom_sites_solution_primary direct
_atom_sites_solution_secondary difmap
_audit_creation_method SHELXL-97
_cell_angle_alpha 71.419(2)
_cell_angle_beta 79.114(2)
_cell_angle_gamma 70.6480(10)
_cell_formula_units_Z 1
_cell_length_a 9.8326(13)
_cell_length_b 10.9290(15)
_cell_length_c 16.539(2)
_cell_measurement_reflns_used 5182
_cell_measurement_temperature 291(2)
_cell_measurement_theta_max 27.67
_cell_measurement_theta_min 2.46
_cell_volume 1582.6(4)
_computing_cell_refinement 'Bruker SMART'
_computing_data_collection 'Bruker SMART'
_computing_data_reduction 'Bruker SAINT'
_computing_molecular_graphics 'Bruker SHELXTL'
_computing_publication_material 'Bruker SHELXTL'
_computing_structure_refinement 'SHELXL-97 (Sheldrick, 1997)'
_computing_structure_solution 'SHELXS-97 (Sheldrick, 1990)'
_diffrn_ambient_temperature 291(2)
_diffrn_measured_fraction_theta_full 0.994
_diffrn_measured_fraction_theta_max 0.994
_diffrn_measurement_device_type 'CCD area detector'
_diffrn_measurement_method 'phi and omega scans'
_diffrn_radiation_monochromator graphite
_diffrn_radiation_source 'fine-focus sealed tube'
_diffrn_radiation_type MoK\a
_diffrn_radiation_wavelength 0.71073
_diffrn_reflns_av_R_equivalents 0.0168
_diffrn_reflns_av_sigmaI/netI 0.0261
_diffrn_reflns_limit_h_max 11
_diffrn_reflns_limit_h_min -11
_diffrn_reflns_limit_k_max 13
_diffrn_reflns_limit_k_min -13
_diffrn_reflns_limit_l_max 20
_diffrn_reflns_limit_l_min -20
_diffrn_reflns_number 11860
_diffrn_reflns_theta_full 25.50
_diffrn_reflns_theta_max 25.50
_diffrn_reflns_theta_min 2.46
_exptl_absorpt_coefficient_mu 0.666
_exptl_absorpt_correction_T_max 0.8360
_exptl_absorpt_correction_T_min 0.7466
_exptl_absorpt_correction_type multi-scan
_exptl_absorpt_process_details SADABS
_exptl_crystal_colour yellow
_exptl_crystal_density_diffrn 1.414
_exptl_crystal_density_method 'not measured'
_exptl_crystal_description block
_exptl_crystal_F_000 697
_exptl_crystal_size_max 0.47
_exptl_crystal_size_mid 0.41
_exptl_crystal_size_min 0.28
_refine_diff_density_max 0.361
_refine_diff_density_min -0.238
_refine_diff_density_rms 0.045
_refine_ls_extinction_method none
_refine_ls_goodness_of_fit_ref 1.022
_refine_ls_hydrogen_treatment constr
_refine_ls_matrix_type full
_refine_ls_number_parameters 406
_refine_ls_number_reflns 5848
_refine_ls_number_restraints 0
_refine_ls_restrained_S_all 1.022
_refine_ls_R_factor_all 0.0407
_refine_ls_R_factor_gt 0.0327
_refine_ls_shift/su_max 0.001
_refine_ls_shift/su_mean 0.000
_refine_ls_structure_factor_coef Fsqd
_refine_ls_weighting_details 'calc w=1/[\s^2^(Fo^2^)+(0.0416P)^2^+0.6738P] where P=(Fo^2^+2Fc^2^)/3'
_refine_ls_weighting_scheme calc
_refine_ls_wR_factor_gt 0.0812
_refine_ls_wR_factor_ref 0.0871
_reflns_number_gt 4936
_reflns_number_total 5848
_reflns_threshold_expression >2sigma(I)
_cod_data_source_file b811725j.txt
_cod_data_source_block c2
_cod_depositor_comments
;
The following automatic conversions were performed:
'_symmetry_cell_setting' value 'Triclinic' changed to 'triclinic'
according to '/home/saulius/struct/CIF-dictionaries/cif_core.dic'
dictionary named 'cif_core.dic' version 2.4.1 from
2010-06-29.

'_exptl_absorpt_correction_type' value 'MULTI-SCAN' changed
to 'multi-scan' according to
'/home/saulius/struct/CIF-dictionaries/cif_core.dic' dictionary named
'cif_core.dic' version 2.4.1 from
2010-06-29.

'_refine_ls_hydrogen_treatment' value 'CONSTR' changed to
'constr' according to '/home/saulius/struct/CIF-dictionaries/cif_core.dic'
dictionary named 'cif_core.dic' version 2.4.1 from 2010-06-29.

Automatic conversion script
Id: cif_fix_enum 1527 2010-12-29 10:47:43Z saulius 
;
_cod_original_cell_volume 1582.5(4)
_cod_original_sg_symbol_H-M P-1
_cod_database_code 7200267

loop_
_symmetry_equiv_pos_as_xyz
'x, y, z'
'-x, -y, -z'

loop_
_atom_site_label
_atom_site_type_symbol
_atom_site_fract_x
_atom_site_fract_y
_atom_site_fract_z
_atom_site_U_iso_or_equiv
_atom_site_adp_type
_atom_site_occupancy
_atom_site_symmetry_multiplicity
_atom_site_calc_flag
_atom_site_refinement_flags
_atom_site_disorder_assembly
_atom_site_disorder_group
Mn1 Mn 0.42282(3) 0.34860(3) 0.417211(19) 0.02978(9) Uani 1 1 d . . .
Mn2 Mn 0.5000 0.0000 0.5000 0.02615(11) Uani 1 2 d S . .
O1 O 0.50506(17) 0.26649(14) 0.31008(10) 0.0457(4) Uani 1 1 d . . .
O2 O 0.54731(16) 0.04341(14) 0.36509(9) 0.0428(4) Uani 1 1 d . . .
O3 O 0.8659(3) -0.26219(19) 0.19950(13) 0.0793(6) Uani 1 1 d . . .
H3 H 0.9117 -0.3341 0.1891 0.119 Uiso 1 1 calc R . .
O4 O 0.9150(3) -0.1829(2) 0.06057(14) 0.1068(9) Uani 1 1 d . . .
O5 O 0.15986(15) 0.36943(14) 0.41371(10) 0.0411(4) Uani 1 1 d . . .
O6 O 0.31689(13) 0.19206(13) 0.48595(9) 0.0347(3) Uani 1 1 d . . .
O7 O -0.36114(15) 0.33606(14) 0.44276(10) 0.0433(4) Uani 1 1 d . . .
O8 O -0.38352(16) 0.13302(16) 0.50486(11) 0.0495(4) Uani 1 1 d . . .
O9 O 0.33643(18) 0.44113(17) 0.52058(11) 0.0565(5) Uani 1 1 d . . .
H1W H 0.2623 0.4242 0.5478 0.085 Uiso 1 1 d R . .
H2W H 0.3496 0.5057 0.5309 0.085 Uiso 1 1 d R . .
O10 O 0.0886(2) 0.40824(19) 0.61511(13) 0.0705(5) Uani 1 1 d . . .
H3W H 0.0182 0.4775 0.6092 0.106 Uiso 1 1 d R . .
H4W H 0.0882 0.3583 0.6647 0.106 Uiso 1 1 d R . .
N1 N 0.4035(2) 0.54809(18) 0.32006(13) 0.0472(5) Uani 1 1 d . . .
N2 N 0.0080(3) 1.5030(2) 0.17372(15) 0.0664(6) Uani 1 1 d . . .
C1 C 0.5561(2) 0.1466(2) 0.30597(13) 0.0352(5) Uani 1 1 d . . .
C2 C 0.6372(2) 0.1243(2) 0.22237(13) 0.0383(5) Uani 1 1 d . . .
C3 C 0.6447(2) 0.2339(2) 0.15172(15) 0.0466(5) Uani 1 1 d . . .
H3A H 0.5985 0.3208 0.1565 0.056 Uiso 1 1 calc R . .
C4 C 0.7198(3) 0.2162(3) 0.07412(16) 0.0561(6) Uani 1 1 d . . .
C5 C 0.7913(3) 0.0855(3) 0.06938(16) 0.0587(7) Uani 1 1 d . . .
H5 H 0.8438 0.0718 0.0184 0.070 Uiso 1 1 calc R . .
C6 C 0.7860(3) -0.0255(2) 0.13934(15) 0.0497(6) Uani 1 1 d . . .
C7 C 0.7082(2) -0.0062(2) 0.21598(14) 0.0417(5) Uani 1 1 d . . .
H7 H 0.7036 -0.0800 0.2627 0.050 Uiso 1 1 calc R . .
C8 C 0.8629(3) -0.1639(3) 0.12925(18) 0.0604(7) Uani 1 1 d . . .
C9 C 0.7219(4) 0.3372(3) -0.00328(18) 0.0816(10) Uani 1 1 d . . .
H9A H 0.8119 0.3175 -0.0381 0.122 Uiso 1 1 calc R . .
H9B H 0.7121 0.4143 0.0157 0.122 Uiso 1 1 calc R . .
H9C H 0.6432 0.3560 -0.0362 0.122 Uiso 1 1 calc R . .
C10 C 0.18695(19) 0.25643(19) 0.46718(13) 0.0299(4) Uani 1 1 d . . .
C11 C 0.07011(19) 0.19186(18) 0.51214(13) 0.0294(4) Uani 1 1 d . . .
C12 C -0.06663(19) 0.24055(18) 0.48297(13) 0.0301(4) Uani 1 1 d . . .
H12 H -0.0897 0.3184 0.4378 0.036 Uiso 1 1 calc R . .
C13 C -0.16918(19) 0.17156(19) 0.52210(13) 0.0309(4) Uani 1 1 d . . .
C14 C -0.1345(2) 0.0559(2) 0.59016(14) 0.0352(5) Uani 1 1 d . . .
H14 H -0.2025 0.0093 0.6148 0.042 Uiso 1 1 calc R . .
C15 C -0.0001(2) 0.0088(2) 0.62210(13) 0.0352(5) Uani 1 1 d . . .
C16 C 0.1015(2) 0.07844(19) 0.58198(13) 0.0325(4) Uani 1 1 d . . .
H16 H 0.1921 0.0483 0.6024 0.039 Uiso 1 1 calc R . .
C17 C 0.0384(3) -0.1175(2) 0.69567(16) 0.0501(6) Uani 1 1 d . . .
H17A H -0.0338 -0.1636 0.7067 0.075 Uiso 1 1 calc R . .
H17B H 0.0426 -0.0934 0.7459 0.075 Uiso 1 1 calc R . .
H17C H 0.1310 -0.1756 0.6811 0.075 Uiso 1 1 calc R . .
C18 C -0.3137(2) 0.2161(2) 0.48772(14) 0.0341(5) Uani 1 1 d . . .
C19 C 0.5210(3) 0.5684(3) 0.2681(2) 0.0851(11) Uani 1 1 d . . .
H19 H 0.6074 0.4991 0.2753 0.102 Uiso 1 1 calc R . .
C20 C 0.5211(4) 0.6849(3) 0.2054(2) 0.0901(12) Uani 1 1 d . . .
H20 H 0.6067 0.6935 0.1721 0.108 Uiso 1 1 calc R . .
C21 C 0.3976(3) 0.7884(2) 0.19118(17) 0.0580(7) Uani 1 1 d . . .
C22 C 0.2733(3) 0.7681(3) 0.2433(2) 0.0675(8) Uani 1 1 d . . .
H22 H 0.1850 0.8348 0.2353 0.081 Uiso 1 1 calc R . .
C23 C 0.2823(3) 0.6474(2) 0.30720(17) 0.0543(6) Uani 1 1 d . . .
H23 H 0.1990 0.6363 0.3424 0.065 Uiso 1 1 calc R . .
C24 C 0.3963(4) 0.9201(3) 0.1227(2) 0.0747(9) Uani 1 1 d . . .
H24A H 0.4946 0.9260 0.1079 0.090 Uiso 1 1 calc R . .
H24B H 0.3619 0.9193 0.0716 0.090 Uiso 1 1 calc R . .
C25 C 0.3039(4) 1.0417(3) 0.1494(2) 0.0774(9) Uani 1 1 d . . .
H25A H 0.3330 1.0378 0.2033 0.093 Uiso 1 1 calc R . .
H25B H 0.2043 1.0389 0.1597 0.093 Uiso 1 1 calc R . .
C26 C 0.3100(3) 1.1765(2) 0.08479(18) 0.0613(7) Uani 1 1 d . . .
H26A H 0.4072 1.1844 0.0778 0.074 Uiso 1 1 calc R . .
H26B H 0.2865 1.1798 0.0296 0.074 Uiso 1 1 calc R . .
C27 C 0.2045(3) 1.2917(2) 0.11556(15) 0.0511(6) Uani 1 1 d . . .
C28 C 0.0652(3) 1.3464(3) 0.09147(19) 0.0686(8) Uani 1 1 d . . .
H28 H 0.0348 1.3125 0.0554 0.082 Uiso 1 1 calc R . .
C29 C -0.0282(3) 1.4511(3) 0.1211(2) 0.0781(9) Uani 1 1 d . . .
H29 H -0.1212 1.4875 0.1036 0.094 Uiso 1 1 calc R . .
C30 C 0.1400(4) 1.4461(3) 0.19955(19) 0.0686(8) Uani 1 1 d . . .
H30 H 0.1666 1.4786 0.2379 0.082 Uiso 1 1 calc R . .
C31 C 0.2387(3) 1.3421(3) 0.17238(18) 0.0629(7) Uani 1 1 d . . .
H31 H 0.3297 1.3052 0.1927 0.076 Uiso 1 1 calc R . .

loop_
_atom_site_aniso_label
_atom_site_aniso_U_11
_atom_site_aniso_U_22
_atom_site_aniso_U_33
_atom_site_aniso_U_23
_atom_site_aniso_U_13
_atom_site_aniso_U_12
Mn1 0.02250(16) 0.02503(16) 0.04253(19) -0.00942(13) -0.00202(12) -0.00835(12)
Mn2 0.0202(2) 0.0230(2) 0.0369(2) -0.00833(17) -0.00134(16) -0.00903(15)
O1 0.0548(10) 0.0341(8) 0.0437(9) -0.0142(7) 0.0021(7) -0.0076(7)
O2 0.0494(9) 0.0360(8) 0.0383(8) -0.0114(7) 0.0019(7) -0.0085(7)
O3 0.1070(18) 0.0537(12) 0.0630(13) -0.0286(10) 0.0080(11) -0.0018(11)
O4 0.149(2) 0.0804(16) 0.0665(14) -0.0410(12) 0.0229(14) -0.0004(15)
O5 0.0284(7) 0.0347(8) 0.0551(9) -0.0029(7) -0.0038(7) -0.0119(6)
O6 0.0170(6) 0.0294(7) 0.0569(9) -0.0123(6) -0.0013(6) -0.0065(5)
O7 0.0266(7) 0.0380(8) 0.0686(10) -0.0193(8) -0.0121(7) -0.0051(6)
O8 0.0313(8) 0.0535(9) 0.0790(12) -0.0263(9) -0.0025(7) -0.0257(7)
O9 0.0513(10) 0.0595(10) 0.0770(12) -0.0444(9) 0.0202(9) -0.0295(8)
O10 0.0557(11) 0.0614(12) 0.0715(12) -0.0091(10) 0.0119(9) -0.0063(9)
N1 0.0418(11) 0.0338(10) 0.0599(12) -0.0047(9) -0.0026(9) -0.0122(8)
N2 0.0835(18) 0.0486(13) 0.0574(14) -0.0213(11) -0.0081(12) 0.0003(12)
C1 0.0300(10) 0.0371(11) 0.0380(11) -0.0128(9) -0.0045(8) -0.0062(9)
C2 0.0325(11) 0.0420(12) 0.0388(12) -0.0130(10) -0.0034(9) -0.0071(9)
C3 0.0428(13) 0.0452(13) 0.0476(13) -0.0121(11) -0.0018(10) -0.0095(10)
C4 0.0526(15) 0.0613(16) 0.0447(14) -0.0085(12) 0.0026(11) -0.0139(13)
C5 0.0544(15) 0.0730(18) 0.0435(14) -0.0228(13) 0.0081(11) -0.0122(14)
C6 0.0458(13) 0.0535(14) 0.0476(14) -0.0213(12) 0.0021(11) -0.0082(11)
C7 0.0403(12) 0.0437(12) 0.0399(12) -0.0150(10) -0.0009(9) -0.0090(10)
C8 0.0596(17) 0.0625(17) 0.0561(16) -0.0308(14) 0.0061(13) -0.0064(13)
C9 0.092(2) 0.077(2) 0.0513(17) -0.0008(15) 0.0059(16) -0.0168(18)
C10 0.0223(9) 0.0279(10) 0.0435(11) -0.0156(9) -0.0013(8) -0.0083(8)
C11 0.0184(9) 0.0281(10) 0.0456(11) -0.0155(9) 0.0001(8) -0.0084(7)
C12 0.0224(9) 0.0242(9) 0.0464(12) -0.0126(8) -0.0039(8) -0.0073(7)
C13 0.0198(9) 0.0304(10) 0.0488(12) -0.0192(9) -0.0003(8) -0.0094(8)
C14 0.0261(10) 0.0339(11) 0.0498(12) -0.0149(9) 0.0041(9) -0.0151(8)
C15 0.0282(10) 0.0334(11) 0.0424(12) -0.0110(9) 0.0028(8) -0.0095(8)
C16 0.0201(9) 0.0341(11) 0.0442(12) -0.0140(9) -0.0029(8) -0.0061(8)
C17 0.0384(12) 0.0482(13) 0.0544(14) -0.0019(11) -0.0010(10) -0.0144(11)
C18 0.0193(9) 0.0380(11) 0.0528(13) -0.0246(10) 0.0001(8) -0.0085(8)
C19 0.0515(17) 0.0514(17) 0.112(3) 0.0165(17) 0.0086(17) -0.0100(14)
C20 0.0631(19) 0.0537(18) 0.111(3) 0.0115(17) 0.0199(18) -0.0108(15)
C21 0.0702(18) 0.0396(13) 0.0575(16) -0.0114(12) 0.0037(13) -0.0145(13)
C22 0.0620(18) 0.0399(14) 0.085(2) -0.0098(14) -0.0112(15) 0.0013(12)
C23 0.0514(15) 0.0371(13) 0.0680(17) -0.0109(12) 0.0015(12) -0.0121(11)
C24 0.091(2) 0.0425(15) 0.0689(19) -0.0066(13) 0.0080(16) -0.0081(15)
C25 0.093(2) 0.0381(14) 0.077(2) -0.0091(14) 0.0131(17) -0.0063(14)
C26 0.0690(18) 0.0362(13) 0.0622(16) -0.0074(12) 0.0035(13) -0.0051(12)
C27 0.0623(16) 0.0315(12) 0.0453(13) -0.0020(10) 0.0003(12) -0.0064(11)
C28 0.075(2) 0.0585(17) 0.0737(19) -0.0320(15) -0.0238(15) 0.0006(15)
C29 0.068(2) 0.071(2) 0.085(2) -0.0347(18) -0.0284(17) 0.0159(16)
C30 0.084(2) 0.0648(18) 0.0638(18) -0.0257(15) -0.0133(16) -0.0194(16)
C31 0.0566(16) 0.0585(16) 0.0698(18) -0.0188(14) -0.0146(14) -0.0060(13)

loop_
_atom_type_symbol
_atom_type_description
_atom_type_scat_dispersion_real
_atom_type_scat_dispersion_imag
_atom_type_scat_source
C C 0.0033 0.0016 'International Tables Vol C Tables 4.2.6.8 and 6.1.1.4'
H H 0.0000 0.0000 'International Tables Vol C Tables 4.2.6.8 and 6.1.1.4'
N N 0.0061 0.0033 'International Tables Vol C Tables 4.2.6.8 and 6.1.1.4'
O O 0.0106 0.0060 'International Tables Vol C Tables 4.2.6.8 and 6.1.1.4'
Mn Mn 0.3368 0.7283 'International Tables Vol C Tables 4.2.6.8 and 6.1.1.4'

loop_
_geom_angle_atom_site_label_1
_geom_angle_atom_site_label_2
_geom_angle_atom_site_label_3
_geom_angle
_geom_angle_site_symmetry_1
_geom_angle_site_symmetry_3
_geom_angle_publ_flag
O1 Mn1 O9 177.12(6) . . ?
O1 Mn1 O6 93.75(6) . . ?
O9 Mn1 O6 88.22(6) . . ?
O1 Mn1 O7 93.25(6) . 1_655 ?
O9 Mn1 O7 87.46(6) . 1_655 ?
O6 Mn1 O7 122.19(5) . 1_655 ?
O1 Mn1 N1 84.91(7) . . ?
O9 Mn1 N1 92.28(7) . . ?
O6 Mn1 N1 146.21(6) . . ?
O7 Mn1 N1 91.57(6) 1_655 . ?
O1 Mn1 O5 96.55(6) . . ?
O9 Mn1 O5 82.87(6) . . ?
O6 Mn1 O5 54.78(5) . . ?
O7 Mn1 O5 169.90(6) 1_655 . ?
N1 Mn1 O5 91.74(6) . . ?
O2 Mn2 O2 180.00(8) . 2_656 ?
O2 Mn2 O8 90.62(6) . 1_655 ?
O2 Mn2 O8 89.38(6) 2_656 1_655 ?
O2 Mn2 O8 89.38(6) . 2_556 ?
O2 Mn2 O8 90.62(6) 2_656 2_556 ?
O8 Mn2 O8 180.0 1_655 2_556 ?
O2 Mn2 O6 90.86(5) . . ?
O2 Mn2 O6 89.14(5) 2_656 . ?
O8 Mn2 O6 80.86(5) 1_655 . ?
O8 Mn2 O6 99.14(5) 2_556 . ?
O2 Mn2 O6 89.14(5) . 2_656 ?
O2 Mn2 O6 90.86(5) 2_656 2_656 ?
O8 Mn2 O6 99.14(5) 1_655 2_656 ?
O8 Mn2 O6 80.86(5) 2_556 2_656 ?
O6 Mn2 O6 180.0 . 2_656 ?
C1 O1 Mn1 131.43(14) . . ?
C1 O2 Mn2 134.88(13) . . ?
C8 O3 H3 109.5 . . ?
C10 O5 Mn1 84.71(11) . . ?
C10 O6 Mn1 99.58(11) . . ?
C10 O6 Mn2 148.18(12) . . ?
Mn1 O6 Mn2 103.37(5) . . ?
C18 O7 Mn1 103.91(12) . 1_455 ?
C18 O8 Mn2 165.57(16) . 1_455 ?
Mn1 O9 H1W 114.8 . . ?
Mn1 O9 H2W 131.8 . . ?
H1W O9 H2W 111.2 . . ?
H3W O10 H4W 112.1 . . ?
C23 N1 C19 116.6(2) . . ?
C23 N1 Mn1 124.64(16) . . ?
C19 N1 Mn1 118.69(17) . . ?
C30 N2 C29 116.9(2) . . ?
O2 C1 O1 126.13(19) . . ?
O2 C1 C2 116.64(18) . . ?
O1 C1 C2 117.23(19) . . ?
C3 C2 C7 119.5(2) . . ?
C3 C2 C1 120.33(19) . . ?
C7 C2 C1 120.14(19) . . ?
C4 C3 C2 121.5(2) . . ?
C4 C3 H3A 119.3 . . ?
C2 C3 H3A 119.3 . . ?
C5 C4 C3 118.1(2) . . ?
C5 C4 C9 121.3(2) . . ?
C3 C4 C9 120.6(2) . . ?
C4 C5 C6 121.4(2) . . ?
C4 C5 H5 119.3 . . ?
C6 C5 H5 119.3 . . ?
C7 C6 C5 119.8(2) . . ?
C7 C6 C8 121.6(2) . . ?
C5 C6 C8 118.6(2) . . ?
C6 C7 C2 119.7(2) . . ?
C6 C7 H7 120.2 . . ?
C2 C7 H7 120.2 . . ?
O4 C8 O3 122.6(3) . . ?
O4 C8 C6 122.2(3) . . ?
O3 C8 C6 115.2(2) . . ?
C4 C9 H9A 109.5 . . ?
C4 C9 H9B 109.5 . . ?
H9A C9 H9B 109.5 . . ?
C4 C9 H9C 109.5 . . ?
H9A C9 H9C 109.5 . . ?
H9B C9 H9C 109.5 . . ?
O5 C10 O6 120.40(17) . . ?
O5 C10 C11 121.79(17) . . ?
O6 C10 C11 117.81(17) . . ?
C12 C11 C16 119.79(17) . . ?
C12 C11 C10 120.96(17) . . ?
C16 C11 C10 119.20(16) . . ?
C11 C12 C13 119.43(18) . . ?
C11 C12 H12 120.3 . . ?
C13 C12 H12 120.3 . . ?
C14 C13 C12 119.99(17) . . ?
C14 C13 C18 119.43(17) . . ?
C12 C13 C18 120.47(18) . . ?
C15 C14 C13 121.27(18) . . ?
C15 C14 H14 119.4 . . ?
C13 C14 H14 119.4 . . ?
C14 C15 C16 118.02(18) . . ?
C14 C15 C17 121.43(18) . . ?
C16 C15 C17 120.50(18) . . ?
C11 C16 C15 121.43(18) . . ?
C11 C16 H16 119.3 . . ?
C15 C16 H16 119.3 . . ?
C15 C17 H17A 109.5 . . ?
C15 C17 H17B 109.5 . . ?
H17A C17 H17B 109.5 . . ?
C15 C17 H17C 109.5 . . ?
H17A C17 H17C 109.5 . . ?
H17B C17 H17C 109.5 . . ?
O8 C18 O7 122.04(18) . . ?
O8 C18 C13 118.65(19) . . ?
O7 C18 C13 119.31(17) . . ?
N1 C19 C20 123.8(3) . . ?
N1 C19 H19 118.1 . . ?
C20 C19 H19 118.1 . . ?
C21 C20 C19 120.6(3) . . ?
C21 C20 H20 119.7 . . ?
C19 C20 H20 119.7 . . ?
C20 C21 C22 116.6(2) . . ?
C20 C21 C24 121.3(3) . . ?
C22 C21 C24 122.1(3) . . ?
C23 C22 C21 119.6(3) . . ?
C23 C22 H22 120.2 . . ?
C21 C22 H22 120.2 . . ?
N1 C23 C22 122.9(2) . . ?
N1 C23 H23 118.6 . . ?
C22 C23 H23 118.6 . . ?
C25 C24 C21 113.5(2) . . ?
C25 C24 H24A 108.9 . . ?
C21 C24 H24A 108.9 . . ?
C25 C24 H24B 108.9 . . ?
C21 C24 H24B 108.9 . . ?
H24A C24 H24B 107.7 . . ?
C24 C25 C26 114.8(2) . . ?
C24 C25 H25A 108.6 . . ?
C26 C25 H25A 108.6 . . ?
C24 C25 H25B 108.6 . . ?
C26 C25 H25B 108.6 . . ?
H25A C25 H25B 107.5 . . ?
C27 C26 C25 110.1(2) . . ?
C27 C26 H26A 109.6 . . ?
C25 C26 H26A 109.6 . . ?
C27 C26 H26B 109.6 . . ?
C25 C26 H26B 109.6 . . ?
H26A C26 H26B 108.2 . . ?
C31 C27 C28 116.7(2) . . ?
C31 C27 C26 121.9(3) . . ?
C28 C27 C26 121.2(3) . . ?
C29 C28 C27 119.6(3) . . ?
C29 C28 H28 120.2 . . ?
C27 C28 H28 120.2 . . ?
N2 C29 C28 123.2(3) . . ?
N2 C29 H29 118.4 . . ?
C28 C29 H29 118.4 . . ?
N2 C30 C31 123.0(3) . . ?
N2 C30 H30 118.5 . . ?
C31 C30 H30 118.5 . . ?
C30 C31 C27 120.5(3) . . ?
C30 C31 H31 119.8 . . ?
C27 C31 H31 119.8 . . ?

loop_
_geom_bond_atom_site_label_1
_geom_bond_atom_site_label_2
_geom_bond_distance
_geom_bond_site_symmetry_2
_geom_bond_publ_flag
Mn1 O1 2.1424(15) . ?
Mn1 O9 2.1566(16) . ?
Mn1 O6 2.1905(13) . ?
Mn1 O7 2.1952(14) 1_655 ?
Mn1 N1 2.2315(18) . ?
Mn1 O5 2.5295(14) . ?
Mn2 O2 2.1212(15) . ?
Mn2 O2 2.1212(15) 2_656 ?
Mn2 O8 2.1550(14) 1_655 ?
Mn2 O8 2.1551(14) 2_556 ?
Mn2 O6 2.2459(13) . ?
Mn2 O6 2.2459(13) 2_656 ?
O1 C1 1.258(2) . ?
O2 C1 1.251(2) . ?
O3 C8 1.305(3) . ?
O3 H3 0.8200 . ?
O4 C8 1.207(3) . ?
O5 C10 1.246(2) . ?
O6 C10 1.280(2) . ?
O7 C18 1.263(3) . ?
O7 Mn1 2.1952(14) 1_455 ?
O8 C18 1.245(2) . ?
O8 Mn2 2.1550(14) 1_455 ?
O9 H1W 0.8244 . ?
O9 H2W 0.8302 . ?
O10 H3W 0.8326 . ?
O10 H4W 0.8276 . ?
N1 C23 1.317(3) . ?
N1 C19 1.340(3) . ?
N2 C30 1.326(4) . ?
N2 C29 1.330(4) . ?
C1 C2 1.509(3) . ?
C2 C3 1.392(3) . ?
C2 C7 1.393(3) . ?
C3 C4 1.391(3) . ?
C3 H3A 0.9300 . ?
C4 C5 1.387(4) . ?
C4 C9 1.522(4) . ?
C5 C6 1.392(4) . ?
C5 H5 0.9300 . ?
C6 C7 1.390(3) . ?
C6 C8 1.497(3) . ?
C7 H7 0.9300 . ?
C9 H9A 0.9600 . ?
C9 H9B 0.9600 . ?
C9 H9C 0.9600 . ?
C10 C11 1.500(3) . ?
C11 C12 1.390(3) . ?
C11 C16 1.391(3) . ?
C12 C13 1.397(3) . ?
C12 H12 0.9300 . ?
C13 C14 1.390(3) . ?
C13 C18 1.500(3) . ?
C14 C15 1.389(3) . ?
C14 H14 0.9300 . ?
C15 C16 1.396(3) . ?
C15 C17 1.512(3) . ?
C16 H16 0.9300 . ?
C17 H17A 0.9600 . ?
C17 H17B 0.9600 . ?
C17 H17C 0.9600 . ?
C19 C20 1.362(4) . ?
C19 H19 0.9300 . ?
C20 C21 1.355(4) . ?
C20 H20 0.9300 . ?
C21 C22 1.395(4) . ?
C21 C24 1.520(4) . ?
C22 C23 1.391(4) . ?
C22 H22 0.9300 . ?
C23 H23 0.9300 . ?
C24 C25 1.486(4) . ?
C24 H24A 0.9700 . ?
C24 H24B 0.9700 . ?
C25 C26 1.532(4) . ?
C25 H25A 0.9700 . ?
C25 H25B 0.9700 . ?
C26 C27 1.505(3) . ?
C26 H26A 0.9700 . ?
C26 H26B 0.9700 . ?
C27 C31 1.368(4) . ?
C27 C28 1.379(4) . ?
C28 C29 1.373(4) . ?
C28 H28 0.9300 . ?
C29 H29 0.9300 . ?
C30 C31 1.366(4) . ?
C30 H30 0.9300 . ?
C31 H31 0.9300 . ?

loop_
_geom_hbond_atom_site_label_D
_geom_hbond_atom_site_label_H
_geom_hbond_atom_site_label_A
_geom_hbond_distance_DH
_geom_hbond_distance_HA
_geom_hbond_distance_DA
_geom_hbond_angle_DHA
_geom_hbond_site_symmetry_A
O3 H3 N2 0.82 1.79 2.611(3) 176.1 1_635
O9 H1W O10 0.82 1.88 2.701(2) 171.6 .
O9 H2W O7 0.83 1.96 2.783(2) 174.7 2_566
O10 H3W O5 0.83 1.98 2.805(2) 172.1 2_566
O10 H4W O3 0.83 2.22 3.013(3) 161.1 2_656

loop_
_geom_torsion_atom_site_label_1
_geom_torsion_atom_site_label_2
_geom_torsion_atom_site_label_3
_geom_torsion_atom_site_label_4
_geom_torsion
_geom_torsion_site_symmetry_1
_geom_torsion_site_symmetry_2
_geom_torsion_site_symmetry_3
_geom_torsion_site_symmetry_4
_geom_torsion_publ_flag
O9 Mn1 O1 C1 -171.8(11) . . . . ?
O6 Mn1 O1 C1 -38.54(19) . . . . ?
O7 Mn1 O1 C1 84.03(19) 1_655 . . . ?
N1 Mn1 O1 C1 175.3(2) . . . . ?
O5 Mn1 O1 C1 -93.50(19) . . . . ?
O2 Mn2 O2 C1 -118(14) 2_656 . . . ?
O8 Mn2 O2 C1 -37.5(2) 1_655 . . . ?
O8 Mn2 O2 C1 142.5(2) 2_556 . . . ?
O6 Mn2 O2 C1 43.4(2) . . . . ?
O6 Mn2 O2 C1 -136.6(2) 2_656 . . . ?
O1 Mn1 O5 C10 94.16(12) . . . . ?
O9 Mn1 O5 C10 -88.69(12) . . . . ?
O6 Mn1 O5 C10 4.18(11) . . . . ?
O7 Mn1 O5 C10 -71.7(3) 1_655 . . . ?
N1 Mn1 O5 C10 179.23(12) . . . . ?
O1 Mn1 O6 C10 -99.48(12) . . . . ?
O9 Mn1 O6 C10 78.42(12) . . . . ?
O7 Mn1 O6 C10 164.30(11) 1_655 . . . ?
N1 Mn1 O6 C10 -13.03(18) . . . . ?
O5 Mn1 O6 C10 -4.11(11) . . . . ?
O1 Mn1 O6 Mn2 58.30(7) . . . . ?
O9 Mn1 O6 Mn2 -123.79(7) . . . . ?
O7 Mn1 O6 Mn2 -37.91(8) 1_655 . . . ?
N1 Mn1 O6 Mn2 144.75(10) . . . . ?
O5 Mn1 O6 Mn2 153.68(8) . . . . ?
O2 Mn2 O6 C10 76.3(2) . . . . ?
O2 Mn2 O6 C10 -103.7(2) 2_656 . . . ?
O8 Mn2 O6 C10 166.8(3) 1_655 . . . ?
O8 Mn2 O6 C10 -13.2(3) 2_556 . . . ?
O6 Mn2 O6 C10 -57(15) 2_656 . . . ?
O2 Mn2 O6 Mn1 -58.68(6) . . . . ?
O2 Mn2 O6 Mn1 121.32(6) 2_656 . . . ?
O8 Mn2 O6 Mn1 31.81(7) 1_655 . . . ?
O8 Mn2 O6 Mn1 -148.19(7) 2_556 . . . ?
O6 Mn2 O6 Mn1 168(15) 2_656 . . . ?
O1 Mn1 N1 C23 122.5(2) . . . . ?
O9 Mn1 N1 C23 -56.8(2) . . . . ?
O6 Mn1 N1 C23 33.4(3) . . . . ?
O7 Mn1 N1 C23 -144.4(2) 1_655 . . . ?
O5 Mn1 N1 C23 26.1(2) . . . . ?
O1 Mn1 N1 C19 -54.6(2) . . . . ?
O9 Mn1 N1 C19 126.0(2) . . . . ?
O6 Mn1 N1 C19 -143.8(2) . . . . ?
O7 Mn1 N1 C19 38.5(2) 1_655 . . . ?
O5 Mn1 N1 C19 -151.1(2) . . . . ?
Mn2 O2 C1 O1 -17.8(3) . . . . ?
Mn2 O2 C1 C2 161.48(14) . . . . ?
Mn1 O1 C1 O2 13.7(3) . . . . ?
Mn1 O1 C1 C2 -165.58(14) . . . . ?
O2 C1 C2 C3 176.1(2) . . . . ?
O1 C1 C2 C3 -4.5(3) . . . . ?
O2 C1 C2 C7 -5.4(3) . . . . ?
O1 C1 C2 C7 173.9(2) . . . . ?
C7 C2 C3 C4 1.0(3) . . . . ?
C1 C2 C3 C4 179.5(2) . . . . ?
C2 C3 C4 C5 -1.8(4) . . . . ?
C2 C3 C4 C9 177.7(3) . . . . ?
C3 C4 C5 C6 1.4(4) . . . . ?
C9 C4 C5 C6 -178.1(3) . . . . ?
C4 C5 C6 C7 -0.3(4) . . . . ?
C4 C5 C6 C8 178.6(3) . . . . ?
C5 C6 C7 C2 -0.6(4) . . . . ?
C8 C6 C7 C2 -179.5(2) . . . . ?
C3 C2 C7 C6 0.2(3) . . . . ?
C1 C2 C7 C6 -178.2(2) . . . . ?
C7 C6 C8 O4 170.3(3) . . . . ?
C5 C6 C8 O4 -8.5(4) . . . . ?
C7 C6 C8 O3 -7.8(4) . . . . ?
C5 C6 C8 O3 173.3(3) . . . . ?
Mn1 O5 C10 O6 -6.79(17) . . . . ?
Mn1 O5 C10 C11 172.63(17) . . . . ?
Mn1 O6 C10 O5 7.9(2) . . . . ?
Mn2 O6 C10 O5 -127.9(2) . . . . ?
Mn1 O6 C10 C11 -171.52(14) . . . . ?
Mn2 O6 C10 C11 52.7(3) . . . . ?
O5 C10 C11 C12 14.3(3) . . . . ?
O6 C10 C11 C12 -166.30(17) . . . . ?
O5 C10 C11 C16 -168.23(18) . . . . ?
O6 C10 C11 C16 11.2(3) . . . . ?
C16 C11 C12 C13 -2.6(3) . . . . ?
C10 C11 C12 C13 174.90(17) . . . . ?
C11 C12 C13 C14 0.6(3) . . . . ?
C11 C12 C13 C18 -175.46(17) . . . . ?
C12 C13 C14 C15 1.8(3) . . . . ?
C18 C13 C14 C15 177.89(18) . . . . ?
C13 C14 C15 C16 -2.1(3) . . . . ?
C13 C14 C15 C17 -179.6(2) . . . . ?
C12 C11 C16 C15 2.3(3) . . . . ?
C10 C11 C16 C15 -175.26(18) . . . . ?
C14 C15 C16 C11 0.1(3) . . . . ?
C17 C15 C16 C11 177.55(19) . . . . ?
Mn2 O8 C18 O7 59.6(6) 1_455 . . . ?
Mn2 O8 C18 C13 -120.7(5) 1_455 . . . ?
Mn1 O7 C18 O8 3.1(2) 1_455 . . . ?
Mn1 O7 C18 C13 -176.63(14) 1_455 . . . ?
C14 C13 C18 O8 -18.2(3) . . . . ?
C12 C13 C18 O8 157.88(19) . . . . ?
C14 C13 C18 O7 161.54(19) . . . . ?
C12 C13 C18 O7 -22.4(3) . . . . ?
C23 N1 C19 C20 1.2(5) . . . . ?
Mn1 N1 C19 C20 178.5(3) . . . . ?
N1 C19 C20 C21 -1.1(6) . . . . ?
C19 C20 C21 C22 -0.4(5) . . . . ?
C19 C20 C21 C24 178.8(3) . . . . ?
C20 C21 C22 C23 1.7(5) . . . . ?
C24 C21 C22 C23 -177.4(3) . . . . ?
C19 N1 C23 C22 0.3(4) . . . . ?
Mn1 N1 C23 C22 -176.9(2) . . . . ?
C21 C22 C23 N1 -1.7(4) . . . . ?
C20 C21 C24 C25 -139.9(4) . . . . ?
C22 C21 C24 C25 39.2(5) . . . . ?
C21 C24 C25 C26 175.1(3) . . . . ?
C24 C25 C26 C27 175.8(3) . . . . ?
C25 C26 C27 C31 83.7(3) . . . . ?
C25 C26 C27 C28 -92.4(3) . . . . ?
C31 C27 C28 C29 3.4(4) . . . . ?
C26 C27 C28 C29 179.7(3) . . . . ?
C30 N2 C29 C28 -2.0(5) . . . . ?
C27 C28 C29 N2 -0.9(5) . . . . ?
C29 N2 C30 C31 2.2(5) . . . . ?
N2 C30 C31 C27 0.4(5) . . . . ?
C28 C27 C31 C30 -3.2(4) . . . . ?
C26 C27 C31 C30 -179.5(3) . . . . ?
